data_7051044
loop_
_publ_author_name
'Benniston, Andrew C.'
'Mackie, Philip R.'
'Farrugia, Louis J.'
'Smith, Graeme'
'Teat, Simon J.'
'McLean, Andrew J.'

_publ_section_title
;
 Detailed photophysical properties of a functionalized ruthenium(II)
 polypyridyl complex: through-space solvent effects
;
_journal_issue 3
_journal_name_full 'New Journal of Chemistry'
_journal_page_first 458
_journal_paper_doi 10.1039/b007962f
_journal_volume 25
_journal_year 2001
_chemical_formula_moiety ' 2(F6 P), C32 H26 N6'
_chemical_formula_sum 'C32 H26 F12 N6 P2'
_chemical_formula_weight 784.53
_chemical_name_systematic
;
?
;
_space_group_IT_number 14
_symmetry_cell_setting monoclinic
_symmetry_space_group_name_Hall '-P 2yn'
_symmetry_space_group_name_H-M 'P 1 21/n 1'
_atom_sites_solution_hydrogens geom
_atom_sites_solution_primary direct
_atom_sites_solution_secondary difmap
_cell_angle_alpha 90
_cell_angle_beta 108.033(17)
_cell_angle_gamma 90
_cell_formula_units_Z 2
_cell_length_a 6.3652(9)
_cell_length_b 35.256(11)
_cell_length_c 7.6591(17)
_cell_measurement_reflns_used 95
_cell_measurement_temperature 160(2)
_cell_measurement_theta_max 22
_cell_measurement_theta_min 12
_cell_volume 1634.4(7)
_computing_cell_refinement 'Bruker SAINT'
_computing_data_collection 'Bruker SMART'
_computing_data_reduction 'Bruker SAINT/SADABS'
_computing_molecular_graphics 'Ortep-3 for Windows (Farrugia, 1997)'
_computing_publication_material 'WinGX publication routines (Farrugia, 1999)'
_computing_structure_refinement 'SHELXL-97 (Sheldrick, 1997)'
_computing_structure_solution 'SHELXS-97 (Sheldrick, 1997)'
_diffrn_ambient_temperature 160(2)
_diffrn_measured_fraction_theta_full 0.971
_diffrn_measured_fraction_theta_max 0.971
_diffrn_measurement_device_type 'Siemens SMART CCD detector'
_diffrn_measurement_method CCD
_diffrn_radiation_monochromator silicon
_diffrn_radiation_type synchrotron
_diffrn_radiation_wavelength 0.6875
_diffrn_reflns_av_R_equivalents 0.0989
_diffrn_reflns_av_unetI/netI 0.1581
_diffrn_reflns_limit_h_max 7
_diffrn_reflns_limit_h_min -7
_diffrn_reflns_limit_k_max 43
_diffrn_reflns_limit_k_min -31
_diffrn_reflns_limit_l_max 9
_diffrn_reflns_limit_l_min -5
_diffrn_reflns_number 7064
_diffrn_reflns_theta_full 25
_diffrn_reflns_theta_max 25
_diffrn_reflns_theta_min 2.24
_exptl_absorpt_coefficient_mu 0.172
_exptl_absorpt_correction_type none
_exptl_crystal_colour colourless
_exptl_crystal_density_diffrn 1.594
_exptl_crystal_density_method 'not measured'
_exptl_crystal_description plate
_exptl_crystal_F_000 796
_exptl_crystal_size_max 0.02
_exptl_crystal_size_mid 0.02
_exptl_crystal_size_min 0.01
_refine_diff_density_max 0.386
_refine_diff_density_min -0.384
_refine_diff_density_rms 0.084
_refine_ls_extinction_method none
_refine_ls_goodness_of_fit_ref 1.068
_refine_ls_hydrogen_treatment mixed
_refine_ls_matrix_type full
_refine_ls_number_parameters 235
_refine_ls_number_reflns 3091
_refine_ls_number_restraints 0
_refine_ls_restrained_S_all 1.068
_refine_ls_R_factor_all 0.173
_refine_ls_R_factor_gt 0.0973
_refine_ls_shift/su_max 0
_refine_ls_shift/su_mean 0
_refine_ls_structure_factor_coef Fsqd
_refine_ls_weighting_details 'calc w=1/[\s^2^(Fo^2^)+(0.0543P)^2^+0.0000P] where P=(Fo^2^+2Fc^2^)/3'
_refine_ls_weighting_scheme calc
_refine_ls_wR_factor_gt 0.1556
_refine_ls_wR_factor_ref 0.1812
_reflns_number_gt 1737
_reflns_number_total 3091
_reflns_threshold_expression >2sigma(I)
_cod_data_source_file b007962f.txt
_cod_data_source_block compound2
_cod_depositor_comments
;
The following automatic conversions were performed:
'_symmetry_cell_setting' value 'Monoclinic' changed to 'monoclinic'
according to '/home/saulius/struct/CIF-dictionaries/cif_core.dic'
dictionary named 'cif_core.dic' version 2.4.1 from 2010-06-29.

Automatic conversion script
Id: cif_fix_enum 1527 2010-12-29 10:47:43Z saulius 
;
_cod_original_sg_symbol_H-M P21/n
_cod_database_code 7051044

loop_
_symmetry_equiv_pos_as_xyz
'x, y, z'
'-x+1/2, y+1/2, -z+1/2'
'-x, -y, -z'
'x-1/2, -y-1/2, z-1/2'

loop_
_atom_site_label
_atom_site_type_symbol
_atom_site_fract_x
_atom_site_fract_y
_atom_site_fract_z
_atom_site_U_iso_or_equiv
_atom_site_adp_type
_atom_site_occupancy
_atom_site_symmetry_multiplicity
_atom_site_calc_flag
_atom_site_refinement_flags
_atom_site_disorder_assembly
_atom_site_disorder_group
P1 P 1.0769(2) 0.88328(4) 0.1971(2) 0.0222(4) Uani 1 1 d . . .
F1 F 1.0577(6) 0.92415(10) 0.1047(6) 0.0573(12) Uani 1 1 d . . .
F2 F 1.3313(5) 0.88155(10) 0.2038(4) 0.0362(9) Uani 1 1 d . . .
F3 F 0.8228(5) 0.88550(9) 0.1886(4) 0.0365(9) Uani 1 1 d . . .
F4 F 1.0978(6) 0.84256(9) 0.2862(5) 0.0472(10) Uani 1 1 d . . .
F5 F 1.1484(6) 0.90166(11) 0.3937(5) 0.0492(10) Uani 1 1 d . . .
F6 F 1.0075(6) 0.86462(11) -0.0008(5) 0.0547(11) Uani 1 1 d . . .
C1 C 0.5126(9) 0.93457(14) -0.0972(7) 0.0221(13) Uani 1 1 d . . .
H1A H 0.6616 0.9412 -0.0152 0.026 Uiso 1 1 calc R . .
H1B H 0.4179 0.9288 -0.0195 0.026 Uiso 1 1 calc R . .
N101 N 0.6698(9) 0.73701(14) -0.6843(8) 0.0430(15) Uani 1 1 d . . .
N204 N 0.5279(7) 0.90040(12) -0.2070(6) 0.0190(10) Uani 1 1 d . . .
N301 N 0.2419(7) 1.02945(11) -0.4462(6) 0.0194(10) Uani 1 1 d . . .
C102 C 0.6332(11) 0.73520(17) -0.5232(10) 0.0436(18) Uani 1 1 d . . .
H10A H 0.6308 0.7108 -0.4709 0.052 Uiso 1 1 calc R . .
C103 C 0.5983(9) 0.76637(15) -0.4262(9) 0.0323(15) Uani 1 1 d . . .
H10B H 0.5706 0.7633 -0.312 0.039 Uiso 1 1 calc R . .
C104 C 0.6046(9) 0.80215(15) -0.4987(8) 0.0254(13) Uani 1 1 d . . .
C105 C 0.6430(9) 0.80429(16) -0.6677(8) 0.0301(14) Uani 1 1 d . . .
H10C H 0.6484 0.8282 -0.7236 0.036 Uiso 1 1 calc R . .
C106 C 0.6729(11) 0.77153(18) -0.7519(9) 0.0420(17) Uani 1 1 d . . .
H10D H 0.6978 0.7736 -0.8676 0.05 Uiso 1 1 calc R . .
C201 C 0.5782(8) 0.83660(14) -0.3978(7) 0.0198(12) Uani 1 1 d . . .
C202 C 0.4454(9) 0.83627(15) -0.2829(7) 0.0228(13) Uani 1 1 d . . .
H20A H 0.3713 0.8136 -0.269 0.027 Uiso 1 1 calc R . .
C203 C 0.4211(9) 0.86818(14) -0.1907(7) 0.0224(12) Uani 1 1 d . . .
H20B H 0.3285 0.8677 -0.1145 0.027 Uiso 1 1 calc R . .
C205 C 0.6549(8) 0.90158(14) -0.3174(7) 0.0187(12) Uani 1 1 d . . .
H20C H 0.7278 0.9246 -0.3285 0.022 Uiso 1 1 calc R . .
C206 C 0.6820(9) 0.87030(14) -0.4147(7) 0.0220(12) Uani 1 1 d . . .
H20D H 0.7715 0.8717 -0.4933 0.026 Uiso 1 1 calc R . .
C302 C 0.4530(9) 1.02901(14) -0.3382(7) 0.0204(12) Uani 1 1 d . . .
H30A H 0.543 1.0504 -0.3405 0.024 Uiso 1 1 calc R . .
C303 C 0.5463(8) 0.99910(14) -0.2240(7) 0.0206(12) Uani 1 1 d . . .
H30B H 0.6965 1 -0.1497 0.025 Uiso 1 1 calc R . .
C304 C 0.4171(9) 0.96798(14) -0.2202(7) 0.0180(12) Uani 1 1 d . . .
C305 C 0.1985(8) 0.96840(14) -0.3298(7) 0.0193(12) Uani 1 1 d . . .
H30C H 0.1047 0.9475 -0.3291 0.023 Uiso 1 1 calc R . .
C306 C 0.1187(8) 0.99928(14) -0.4393(7) 0.0173(11) Uani 1 1 d . . .

loop_
_atom_site_aniso_label
_atom_site_aniso_U_11
_atom_site_aniso_U_22
_atom_site_aniso_U_33
_atom_site_aniso_U_23
_atom_site_aniso_U_13
_atom_site_aniso_U_12
P1 0.0191(7) 0.0277(8) 0.0191(8) 0.0035(7) 0.0049(6) 0.0012(7)
F1 0.030(2) 0.052(2) 0.086(3) 0.043(2) 0.012(2) 0.0005(18)
F2 0.0204(17) 0.058(2) 0.032(2) 0.0041(17) 0.0106(14) 0.0048(16)
F3 0.0185(17) 0.048(2) 0.044(2) 0.0145(17) 0.0103(15) 0.0033(16)
F4 0.038(2) 0.035(2) 0.065(3) 0.0195(18) 0.0122(19) 0.0042(17)
F5 0.041(2) 0.069(3) 0.035(2) -0.0260(19) 0.0066(17) 0.006(2)
F6 0.038(2) 0.090(3) 0.031(2) -0.020(2) 0.0034(17) 0.000(2)
C1 0.033(3) 0.019(3) 0.014(3) -0.003(2) 0.007(2) -0.002(2)
N101 0.045(3) 0.026(3) 0.062(4) -0.007(3) 0.023(3) 0.012(3)
N204 0.020(2) 0.022(2) 0.015(2) 0.0056(19) 0.0041(19) 0.004(2)
N301 0.018(2) 0.015(2) 0.026(3) -0.003(2) 0.009(2) -0.001(2)
C102 0.048(4) 0.026(3) 0.059(5) 0.005(3) 0.020(4) 0.007(3)
C103 0.034(3) 0.025(3) 0.043(4) 0.006(3) 0.019(3) 0.005(3)
C104 0.027(3) 0.020(3) 0.031(4) 0.001(3) 0.011(3) 0.004(3)
C105 0.033(3) 0.030(3) 0.031(4) 0.000(3) 0.015(3) 0.005(3)
C106 0.047(4) 0.043(4) 0.042(4) -0.011(3) 0.022(3) 0.006(3)
C201 0.019(3) 0.019(3) 0.019(3) 0.004(2) 0.004(2) 0.000(2)
C202 0.030(3) 0.017(3) 0.024(3) 0.002(2) 0.011(3) -0.005(3)
C203 0.028(3) 0.026(3) 0.018(3) 0.006(3) 0.013(2) 0.000(3)
C205 0.017(3) 0.018(3) 0.021(3) 0.006(2) 0.006(2) -0.006(2)
C206 0.024(3) 0.020(3) 0.023(3) 0.004(2) 0.009(2) 0.002(2)
C302 0.024(3) 0.018(3) 0.020(3) -0.002(2) 0.009(2) -0.007(2)
C303 0.019(3) 0.022(3) 0.020(3) -0.003(2) 0.006(2) -0.002(2)
C304 0.026(3) 0.019(3) 0.009(3) -0.003(2) 0.005(2) 0.006(2)
C305 0.022(3) 0.018(3) 0.019(3) 0.000(2) 0.009(2) -0.002(2)
C306 0.023(3) 0.018(3) 0.014(3) -0.003(2) 0.010(2) 0.001(2)

loop_
_atom_type_symbol
_atom_type_description
_atom_type_scat_dispersion_real
_atom_type_scat_dispersion_imag
_atom_type_scat_source
C C 0.0028 0.0015 'International Tables Vol C Tables 4.2.6.8 and 6.1.1.4'
H H 0 0 'International Tables Vol C Tables 4.2.6.8 and 6.1.1.4'
N N 0.0056 0.0031 'International Tables Vol C Tables 4.2.6.8 and 6.1.1.4'
F F 0.0164 0.0096 'International Tables Vol C Tables 4.2.6.8 and 6.1.1.4'
P P 0.097 0.0885 'International Tables Vol C Tables 4.2.6.8 and 6.1.1.4'

loop_
_geom_angle_atom_site_label_1
_geom_angle_atom_site_label_2
_geom_angle_atom_site_label_3
_geom_angle
_geom_angle_site_symmetry_1
_geom_angle_site_symmetry_3
_geom_angle_publ_flag
F5 P1 F4 90.0(2) . . ?
F5 P1 F6 179.4(2) . . ?
F4 P1 F6 89.8(2) . . ?
F5 P1 F1 90.7(2) . . ?
F4 P1 F1 179.0(2) . . ?
F6 P1 F1 89.4(2) . . ?
F5 P1 F3 90.46(19) . . ?
F4 P1 F3 90.63(18) . . ?
F6 P1 F3 90.14(19) . . ?
F1 P1 F3 90.00(19) . . ?
F5 P1 F2 89.72(19) . . ?
F4 P1 F2 90.14(19) . . ?
F6 P1 F2 89.69(19) . . ?
F1 P1 F2 89.22(19) . . ?
F3 P1 F2 179.2(2) . . ?
N204 C1 C304 111.2(4) . . ?
C106 N101 C102 115.8(5) . . ?
C205 N204 C203 120.3(5) . . ?
C205 N204 C1 119.3(4) . . ?
C203 N204 C1 120.4(4) . . ?
C306 N301 C302 117.1(4) . . ?
N101 C102 C103 124.4(6) . . ?
C104 C103 C102 118.7(6) . . ?
C103 C104 C105 117.2(5) . . ?
C103 C104 C201 121.2(5) . . ?
C105 C104 C201 121.6(5) . . ?
C106 C105 C104 119.0(6) . . ?
N101 C106 C105 124.9(6) . . ?
C206 C201 C202 117.7(5) . . ?
C206 C201 C104 121.5(5) . . ?
C202 C201 C104 120.8(5) . . ?
C203 C202 C201 120.5(5) . . ?
N204 C203 C202 120.4(5) . . ?
N204 C205 C206 121.3(5) . . ?
C205 C206 C201 119.7(5) . . ?
N301 C302 C303 123.4(5) . . ?
C302 C303 C304 118.6(5) . . ?
C303 C304 C305 118.3(5) . . ?
C303 C304 C1 120.4(5) . . ?
C305 C304 C1 121.3(5) . . ?
C306 C305 C304 119.4(5) . . ?
N301 C306 C305 123.1(5) . . ?
N301 C306 C306 116.0(6) . 3_574 ?
C305 C306 C306 120.9(6) . 3_574 ?

loop_
_geom_bond_atom_site_label_1
_geom_bond_atom_site_label_2
_geom_bond_distance
_geom_bond_site_symmetry_2
_geom_bond_publ_flag
P1 F5 1.572(4) . ?
P1 F4 1.578(3) . ?
P1 F6 1.585(4) . ?
P1 F1 1.593(4) . ?
P1 F3 1.600(3) . ?
P1 F2 1.606(3) . ?
C1 N204 1.490(6) . ?
C1 C304 1.513(7) . ?
N101 C106 1.325(8) . ?
N101 C102 1.326(8) . ?
N204 C205 1.339(6) . ?
N204 C203 1.349(6) . ?
N301 C306 1.332(6) . ?
N301 C302 1.342(6) . ?
C102 C103 1.382(8) . ?
C103 C104 1.384(7) . ?
C104 C105 1.392(8) . ?
C104 C201 1.477(7) . ?
C105 C106 1.364(8) . ?
C201 C206 1.385(7) . ?
C201 C202 1.396(7) . ?
C202 C203 1.362(7) . ?
C205 C206 1.372(7) . ?
C302 C303 1.381(7) . ?
C303 C304 1.377(7) . ?
C304 C305 1.384(7) . ?
C305 C306 1.372(7) . ?
C306 C306 1.510(10) 3_574 ?
